data_4084265
loop_
_publ_author_name
'Gurnham, Joanna'
'Gambarotta, Sandro'
'Korobkov, Ilia'
'Jasinska-Walc, Lidia'
'Duchateau, Robbert'

_publ_section_title
;
 Chromium-Catalyzed CO2--Epoxide Copolymerization
;
_journal_issue 17
_journal_name_full Organometallics
_journal_page_first 4401
_journal_paper_doi 10.1021/om5005644
_journal_volume 33
_journal_year 2014
_chemical_formula_sum 'C27 H37 Cr N6'
_chemical_formula_weight 497.63
_chemical_name_systematic
; 
 ? 
;
_space_group_IT_number 61
_symmetry_cell_setting orthorhombic
_symmetry_space_group_name_Hall '-P 2ac 2ab'
_symmetry_space_group_name_H-M 'P b c a'
_atom_sites_solution_hydrogens geom
_atom_sites_solution_primary direct
_atom_sites_solution_secondary difmap
_audit_creation_method SHELXL-97
_cell_angle_alpha 90.00
_cell_angle_beta 90.00
_cell_angle_gamma 90.00
_cell_formula_units_Z 8
_cell_length_a 15.4907(10)
_cell_length_b 15.9467(10)
_cell_length_c 22.5005(15)
_cell_measurement_reflns_used 7046
_cell_measurement_temperature 200(2)
_cell_measurement_theta_max 20.11
_cell_measurement_theta_min 2.24
_cell_volume 5558.2(6)
_computing_cell_refinement 'APEX II, Bruker (2009)'
_computing_data_collection 'APEX II, Bruker (2009)'
_computing_data_reduction 'XPREP, Bruker (2009)'
_computing_molecular_graphics 'SHELXTL, Bruker (2004)'
_computing_publication_material 'SHELXTL, Bruker (2004)'
_computing_structure_refinement 'SHELXL-97 (Sheldrick, 2008)'
_computing_structure_solution 'SHELXS-97 (Sheldrick, 2008)'
_diffrn_ambient_temperature 200(2)
_diffrn_measured_fraction_theta_full 0.989
_diffrn_measured_fraction_theta_max 0.989
_diffrn_measurement_device_type 'Bruker APEX-II CCD'
_diffrn_measurement_method '\f and \w scans'
_diffrn_radiation_monochromator graphite
_diffrn_radiation_source 'fine-focus sealed tube'
_diffrn_radiation_type MoK\a
_diffrn_radiation_wavelength 0.71073
_diffrn_reflns_av_R_equivalents 0.1517
_diffrn_reflns_av_sigmaI/netI 0.0629
_diffrn_reflns_limit_h_max 16
_diffrn_reflns_limit_h_min -16
_diffrn_reflns_limit_k_max 16
_diffrn_reflns_limit_k_min -16
_diffrn_reflns_limit_l_max 23
_diffrn_reflns_limit_l_min -23
_diffrn_reflns_number 52720
_diffrn_reflns_theta_full 22.04
_diffrn_reflns_theta_max 22.04
_diffrn_reflns_theta_min 1.81
_exptl_absorpt_coefficient_mu 0.436
_exptl_absorpt_correction_T_max 0.9701
_exptl_absorpt_correction_T_min 0.9335
_exptl_absorpt_correction_type multi-scan
_exptl_absorpt_process_details 'SADABS, Bruker (2003)'
_exptl_crystal_colour orange
_exptl_crystal_density_diffrn 1.189
_exptl_crystal_density_meas ?
_exptl_crystal_density_method 'not measured'
_exptl_crystal_description block
_exptl_crystal_F_000 2120
_exptl_crystal_size_max 0.16
_exptl_crystal_size_mid 0.10
_exptl_crystal_size_min 0.07
_refine_diff_density_max 0.480
_refine_diff_density_min -0.485
_refine_diff_density_rms 0.076
_refine_ls_extinction_method none
_refine_ls_goodness_of_fit_ref 1.030
_refine_ls_hydrogen_treatment constr
_refine_ls_matrix_type full
_refine_ls_number_parameters 370
_refine_ls_number_reflns 3398
_refine_ls_number_restraints 229
_refine_ls_restrained_S_all 1.015
_refine_ls_R_factor_all 0.1226
_refine_ls_R_factor_gt 0.0702
_refine_ls_shift/su_max 0.001
_refine_ls_shift/su_mean 0.000
_refine_ls_structure_factor_coef Fsqd
_refine_ls_weighting_details 'calc w=1/[\s^2^(Fo^2^)+(0.0906P)^2^+9.8920P] where P=(Fo^2^+2Fc^2^)/3'
_refine_ls_weighting_scheme calc
_refine_ls_wR_factor_gt 0.1649
_refine_ls_wR_factor_ref 0.1963
_reflns_number_gt 2082
_reflns_number_total 3398
_reflns_threshold_expression >2sigma(I)
_cod_data_source_file om5005644_si_001.cif
_cod_data_source_block sg299
_cod_depositor_comments
;
The following automatic conversions were performed:

'_symmetry_cell_setting' value 'Orthorhombic' changed to
'orthorhombic' according to
/home/saulius/struct/COD-crude-data--automatic-downloads/rss-feeds/ACS/lib/dictionaries/cif_core.dic
dictionary named 'cif_core.dic' version 2.4.2 from 2011-04-26.

Automatic conversion script
Id: cif_fix_values 2281 2013-09-26 08:29:07Z andrius 

The following automatic conversions were performed:

'_exptl_crystal_density_meas' value 'n/a' was changed to '?' - the
value is perceived as not measured.

Automatic conversion script
Id: cif_fix_values 3008 2015-01-20 13:52:24Z robertas 
;
_cod_original_sg_symbol_H-M Pbca
_cod_database_code 4084265

loop_
_symmetry_equiv_pos_as_xyz
'x, y, z'
'-x+1/2, -y, z+1/2'
'-x, y+1/2, -z+1/2'
'x+1/2, -y+1/2, -z'
'-x, -y, -z'
'x-1/2, y, -z-1/2'
'x, -y-1/2, z-1/2'
'-x-1/2, y-1/2, z'

loop_
_atom_site_label
_atom_site_type_symbol
_atom_site_fract_x
_atom_site_fract_y
_atom_site_fract_z
_atom_site_U_iso_or_equiv
_atom_site_adp_type
_atom_site_occupancy
_atom_site_symmetry_multiplicity
_atom_site_calc_flag
_atom_site_refinement_flags
_atom_site_disorder_assembly
_atom_site_disorder_group
Cr1 Cr 0.73203(6) 0.01428(6) 0.27522(4) 0.0475(4) Uani 1 1 d . A .
N1 N 0.8318(3) 0.0710(3) 0.3155(2) 0.0538(14) Uani 1 1 d . . .
N2 N 0.7518(3) 0.1118(3) 0.2161(2) 0.0481(13) Uani 1 1 d . . .
C1 C 0.8798(5) 0.0677(5) 0.3654(3) 0.074(2) Uani 1 1 d . . .
H1A H 0.8774 0.0240 0.3940 0.088 Uiso 1 1 calc R . .
C2 C 0.9330(5) 0.1372(6) 0.3690(4) 0.087(3) Uani 1 1 d . . .
H2A H 0.9727 0.1496 0.4000 0.104 Uiso 1 1 calc R . .
C3 C 0.9175(5) 0.1843(5) 0.3197(3) 0.075(2) Uani 1 1 d . . .
H3A H 0.9453 0.2354 0.3095 0.090 Uiso 1 1 calc R . .
C4 C 0.8550(4) 0.1448(4) 0.2877(3) 0.0512(16) Uani 1 1 d . . .
C5 C 0.8110(4) 0.1630(4) 0.2353(3) 0.0544(17) Uani 1 1 d . . .
H5A H 0.8241 0.2126 0.2137 0.065 Uiso 1 1 calc R . .
C6 C 0.7028(4) 0.1277(4) 0.1616(3) 0.0558(17) Uani 1 1 d . . .
H6A H 0.6426 0.1409 0.1731 0.067 Uiso 1 1 calc R . .
H6B H 0.7013 0.0749 0.1384 0.067 Uiso 1 1 calc R . .
C7 C 0.7343(5) 0.1962(5) 0.1213(3) 0.074(2) Uani 1 1 d . . .
H7A H 0.7947 0.1846 0.1096 0.089 Uiso 1 1 calc R . .
H7B H 0.7333 0.2502 0.1430 0.089 Uiso 1 1 calc R . .
C8 C 0.6780(5) 0.2034(6) 0.0653(3) 0.094(3) Uani 1 1 d . . .
H8A H 0.6811 0.1501 0.0429 0.113 Uiso 1 1 calc R . .
H8B H 0.6172 0.2121 0.0774 0.113 Uiso 1 1 calc R . .
C9 C 0.7047(7) 0.2733(7) 0.0256(4) 0.132(4) Uani 1 1 d . . .
H9A H 0.6676 0.2741 -0.0097 0.198 Uiso 1 1 calc R . .
H9B H 0.7649 0.2651 0.0133 0.198 Uiso 1 1 calc R . .
H9C H 0.6994 0.3267 0.0468 0.198 Uiso 1 1 calc R . .
N3 N 0.6499(3) 0.0851(3) 0.3225(2) 0.0517(13) Uani 1 1 d . . .
N4 N 0.6154(4) -0.0233(3) 0.2390(2) 0.0577(14) Uani 1 1 d . A .
C10 C 0.6510(5) 0.1398(4) 0.3684(3) 0.0577(18) Uani 1 1 d . . .
H10A H 0.7012 0.1574 0.3892 0.069 Uiso 1 1 calc R . .
C11 C 0.5676(5) 0.1663(5) 0.3807(3) 0.069(2) Uani 1 1 d . . .
H11A H 0.5513 0.2049 0.4108 0.083 Uiso 1 1 calc R . .
C12 C 0.5128(5) 0.1268(4) 0.3415(3) 0.068(2) Uani 1 1 d . . .
H12A H 0.4518 0.1322 0.3393 0.081 Uiso 1 1 calc R . .
C13 C 0.5653(4) 0.0773(4) 0.3059(3) 0.0542(17) Uani 1 1 d . . .
C14 C 0.5504(4) 0.0160(4) 0.2612(3) 0.0557(17) Uani 1 1 d . . .
H14A H 0.4935 0.0043 0.2479 0.067 Uiso 1 1 calc R . .
C15 C 0.5999(5) -0.0943(5) 0.1985(3) 0.079(2) Uani 1 1 d DU . .
C16 C 0.5618(14) -0.0708(15) 0.1410(7) 0.101(6) Uani 0.50 1 d PDU A 1
H16A H 0.5026 -0.0501 0.1490 0.121 Uiso 0.50 1 calc PR A 1
H16B H 0.5952 -0.0226 0.1255 0.121 Uiso 0.50 1 calc PR A 1
C17 C 0.556(3) -0.133(2) 0.0930(10) 0.112(8) Uani 0.50 1 d PDU A 1
H17A H 0.4950 -0.1522 0.0912 0.134 Uiso 0.50 1 calc PR A 1
H17B H 0.5913 -0.1816 0.1045 0.134 Uiso 0.50 1 calc PR A 1
C18 C 0.582(2) -0.107(2) 0.0313(9) 0.175(12) Uani 0.50 1 d PDU A 1
H18A H 0.5734 -0.1543 0.0040 0.263 Uiso 0.50 1 calc PR A 1
H18B H 0.6427 -0.0905 0.0312 0.263 Uiso 0.50 1 calc PR A 1
H18C H 0.5463 -0.0596 0.0183 0.263 Uiso 0.50 1 calc PR A 1
C16' C 0.6091(11) -0.0760(12) 0.1338(6) 0.065(4) Uani 0.50 1 d PDU A 2
H16C H 0.5813 -0.0215 0.1248 0.078 Uiso 0.50 1 calc PR A 2
H16D H 0.6711 -0.0712 0.1238 0.078 Uiso 0.50 1 calc PR A 2
C17' C 0.569(2) -0.1426(19) 0.0968(11) 0.100(7) Uani 0.50 1 d PDU A 2
H17C H 0.5333 -0.1773 0.1236 0.120 Uiso 0.50 1 calc PR A 2
H17D H 0.6166 -0.1789 0.0825 0.120 Uiso 0.50 1 calc PR A 2
C18' C 0.5139(19) -0.1214(16) 0.0433(9) 0.142(10) Uani 0.50 1 d PDU A 2
H18D H 0.4945 -0.1733 0.0242 0.213 Uiso 0.50 1 calc PR A 2
H18E H 0.5479 -0.0884 0.0149 0.213 Uiso 0.50 1 calc PR A 2
H18F H 0.4636 -0.0888 0.0561 0.213 Uiso 0.50 1 calc PR A 2
N5 N 0.8082(3) -0.0667(3) 0.2296(2) 0.0526(13) Uani 1 1 d . A .
N6 N 0.7322(4) -0.0858(4) 0.3327(2) 0.0730(17) Uani 1 1 d DU . .
C19 C 0.8569(4) -0.0713(4) 0.1808(3) 0.0572(17) Uani 1 1 d . . .
H19A H 0.8582 -0.0299 0.1504 0.069 Uiso 1 1 calc R . .
C20 C 0.9058(5) -0.1448(5) 0.1802(4) 0.072(2) Uani 1 1 d . . .
H20A H 0.9451 -0.1625 0.1503 0.087 Uiso 1 1 calc R . .
C21 C 0.8850(4) -0.1865(5) 0.2322(4) 0.072(2) Uani 1 1 d . B .
H21A H 0.9075 -0.2390 0.2448 0.086 Uiso 1 1 calc R . .
C22 C 0.8256(4) -0.1381(4) 0.2624(3) 0.0567(18) Uani 1 1 d . . .
C23 C 0.7820(5) -0.1461(4) 0.3163(3) 0.074(2) Uani 1 1 d . B .
H23A H 0.7888 -0.1948 0.3402 0.089 Uiso 1 1 calc R . .
C24 C 0.6625(9) -0.1039(10) 0.3771(5) 0.064(4) Uani 0.50 1 d PDU B 1
H24A H 0.6555 -0.1652 0.3825 0.077 Uiso 0.50 1 calc PR B 1
H24B H 0.6068 -0.0800 0.3637 0.077 Uiso 0.50 1 calc PR B 1
C25 C 0.6913(11) -0.0632(12) 0.4344(6) 0.088(5) Uani 0.50 1 d PDU B 1
H25A H 0.7002 -0.0023 0.4285 0.105 Uiso 0.50 1 calc PR B 1
H25B H 0.7462 -0.0883 0.4482 0.105 Uiso 0.50 1 calc PR B 1
C26 C 0.6196(16) -0.0787(16) 0.4798(9) 0.117(7) Uani 0.50 1 d PDU B 1
H26A H 0.5627 -0.0696 0.4609 0.141 Uiso 0.50 1 calc PR B 1
H26B H 0.6222 -0.1375 0.4938 0.141 Uiso 0.50 1 calc PR B 1
C27 C 0.630(3) -0.021(2) 0.5311(10) 0.159(11) Uani 0.50 1 d PDU B 1
H27A H 0.5845 -0.0328 0.5605 0.239 Uiso 0.50 1 calc PR B 1
H27B H 0.6244 0.0370 0.5174 0.239 Uiso 0.50 1 calc PR B 1
H27C H 0.6865 -0.0295 0.5492 0.239 Uiso 0.50 1 calc PR B 1
C24' C 0.7090(11) -0.0833(12) 0.4001(6) 0.077(4) Uani 0.50 1 d PDU B 2
H24C H 0.7431 -0.1257 0.4219 0.093 Uiso 0.50 1 calc PR B 2
H24D H 0.7225 -0.0273 0.4167 0.093 Uiso 0.50 1 calc PR B 2
C25' C 0.6169(10) -0.1008(13) 0.4066(7) 0.100(5) Uani 0.50 1 d PDU B 2
H25C H 0.6024 -0.1505 0.3822 0.120 Uiso 0.50 1 calc PR B 2
H25D H 0.5839 -0.0526 0.3906 0.120 Uiso 0.50 1 calc PR B 2
C26' C 0.5866(18) -0.1174(15) 0.4719(9) 0.125(8) Uani 0.50 1 d PDU B 2
H26C H 0.5235 -0.1267 0.4735 0.150 Uiso 0.50 1 calc PR B 2
H26D H 0.6162 -0.1670 0.4887 0.150 Uiso 0.50 1 calc PR B 2
C27' C 0.611(3) -0.039(2) 0.5050(14) 0.166(13) Uani 0.50 1 d PDU B 2
H27D H 0.5935 -0.0443 0.5467 0.249 Uiso 0.50 1 calc PR B 2
H27E H 0.5823 0.0093 0.4871 0.249 Uiso 0.50 1 calc PR B 2
H27F H 0.6739 -0.0313 0.5030 0.249 Uiso 0.50 1 calc PR B 2

loop_
_atom_site_aniso_label
_atom_site_aniso_U_11
_atom_site_aniso_U_22
_atom_site_aniso_U_33
_atom_site_aniso_U_23
_atom_site_aniso_U_13
_atom_site_aniso_U_12
Cr1 0.0464(6) 0.0391(6) 0.0571(7) 0.0057(5) 0.0053(5) 0.0018(5)
N1 0.053(3) 0.049(4) 0.060(4) 0.002(3) 0.005(3) 0.001(3)
N2 0.050(3) 0.042(3) 0.052(3) 0.008(2) 0.011(3) 0.000(3)
C1 0.060(5) 0.101(7) 0.059(5) 0.007(4) -0.010(4) 0.005(5)
C2 0.070(5) 0.128(8) 0.063(6) -0.012(5) -0.017(4) -0.020(5)
C3 0.066(5) 0.090(6) 0.071(6) -0.006(5) 0.008(4) -0.019(4)
C4 0.044(4) 0.054(4) 0.055(4) -0.009(3) -0.002(3) -0.008(3)
C5 0.057(4) 0.036(4) 0.071(5) -0.001(3) 0.017(4) -0.008(3)
C6 0.061(4) 0.059(4) 0.047(4) 0.007(3) -0.002(3) -0.006(3)
C7 0.076(5) 0.076(5) 0.069(5) 0.011(4) 0.002(4) 0.002(4)
C8 0.085(6) 0.117(7) 0.080(6) 0.032(5) -0.004(4) -0.004(5)
C9 0.152(9) 0.152(10) 0.091(7) 0.065(7) -0.013(6) 0.003(8)
N3 0.054(4) 0.046(3) 0.055(3) 0.007(3) 0.004(3) 0.003(3)
N4 0.059(4) 0.056(4) 0.059(4) 0.000(3) 0.008(3) -0.012(3)
C10 0.071(5) 0.048(4) 0.054(4) 0.002(3) 0.000(3) -0.005(4)
C11 0.072(5) 0.071(5) 0.064(5) -0.004(4) 0.010(4) 0.019(4)
C12 0.055(5) 0.080(5) 0.069(5) 0.003(4) 0.000(4) 0.022(4)
C13 0.046(5) 0.063(5) 0.053(4) 0.005(4) 0.004(3) 0.003(3)
C14 0.050(4) 0.065(4) 0.053(4) 0.016(4) 0.003(3) -0.008(4)
C15 0.098(6) 0.069(5) 0.071(4) -0.017(4) -0.006(4) -0.016(4)
C16 0.132(16) 0.074(11) 0.096(9) -0.022(8) -0.020(11) 0.017(14)
C17 0.152(17) 0.091(14) 0.093(10) -0.023(10) -0.028(12) 0.000(14)
C18 0.22(3) 0.22(3) 0.081(11) -0.015(14) -0.014(17) 0.05(3)
C16' 0.064(11) 0.047(9) 0.083(7) -0.012(7) 0.005(7) -0.013(9)
C17' 0.129(15) 0.083(13) 0.089(10) -0.025(9) -0.032(10) -0.004(12)
C18' 0.24(3) 0.105(15) 0.081(16) 0.001(12) -0.067(15) -0.017(19)
N5 0.052(3) 0.047(3) 0.060(4) 0.004(3) 0.002(3) 0.004(3)
N6 0.098(5) 0.048(3) 0.073(4) 0.021(3) 0.024(3) 0.007(3)
C19 0.045(4) 0.058(5) 0.069(5) -0.005(3) 0.001(3) -0.003(4)
C20 0.060(5) 0.065(5) 0.092(6) -0.019(5) 0.002(4) 0.006(4)
C21 0.059(5) 0.053(5) 0.105(6) -0.001(5) -0.009(4) 0.008(4)
C22 0.052(4) 0.041(4) 0.077(5) -0.002(4) -0.002(4) 0.009(3)
C23 0.098(6) 0.044(4) 0.080(5) 0.023(4) 0.000(5) 0.010(4)
C24 0.062(10) 0.070(10) 0.060(8) 0.017(7) -0.002(6) -0.007(8)
C25 0.119(12) 0.084(11) 0.061(8) 0.010(9) 0.004(7) 0.000(10)
C26 0.160(17) 0.111(19) 0.080(11) -0.015(11) 0.039(11) 0.007(14)
C27 0.25(3) 0.15(2) 0.078(18) -0.021(14) 0.038(18) -0.01(2)
C24' 0.110(10) 0.060(10) 0.062(8) 0.011(9) 0.008(9) -0.018(10)
C25' 0.111(10) 0.102(11) 0.087(10) -0.014(9) 0.018(8) -0.012(10)
C26' 0.141(17) 0.126(19) 0.108(12) 0.001(12) 0.039(12) -0.030(13)
C27' 0.24(3) 0.16(2) 0.10(2) -0.047(18) 0.07(2) -0.03(2)

loop_
_atom_type_symbol
_atom_type_description
_atom_type_scat_dispersion_real
_atom_type_scat_dispersion_imag
_atom_type_scat_source
C C 0.0033 0.0016 'International Tables Vol C Tables 4.2.6.8 and 6.1.1.4'
H H 0.0000 0.0000 'International Tables Vol C Tables 4.2.6.8 and 6.1.1.4'
N N 0.0061 0.0033 'International Tables Vol C Tables 4.2.6.8 and 6.1.1.4'
Cr Cr 0.3209 0.6236 'International Tables Vol C Tables 4.2.6.8 and 6.1.1.4'

loop_
_geom_angle_atom_site_label_1
_geom_angle_atom_site_label_2
_geom_angle_atom_site_label_3
_geom_angle
N3 Cr1 N1 89.8(2)
N3 Cr1 N5 174.6(2)
N1 Cr1 N5 93.9(2)
N3 Cr1 N6 96.0(2)
N1 Cr1 N6 93.7(2)
N5 Cr1 N6 79.8(2)
N3 Cr1 N2 90.67(19)
N1 Cr1 N2 80.6(2)
N5 Cr1 N2 93.84(19)
N6 Cr1 N2 171.3(2)
N3 Cr1 N4 79.5(2)
N1 Cr1 N4 168.6(2)
N5 Cr1 N4 97.1(2)
N6 Cr1 N4 91.4(2)
N2 Cr1 N4 95.4(2)
C1 N1 C4 105.5(6)
C1 N1 Cr1 141.6(5)
C4 N1 Cr1 112.4(4)
C5 N2 C6 122.4(5)
C5 N2 Cr1 111.3(4)
C6 N2 Cr1 126.2(4)
N1 C1 C2 110.3(7)
C3 C2 C1 106.8(7)
C2 C3 C4 107.5(7)
C3 C4 N1 109.9(6)
C3 C4 C5 134.3(7)
N1 C4 C5 115.7(6)
N2 C5 C4 119.7(6)
N2 C6 C7 117.6(5)
C6 C7 C8 111.5(6)
C9 C8 C7 113.0(7)
C13 N3 C10 106.2(5)
C13 N3 Cr1 114.3(4)
C10 N3 Cr1 139.5(5)
C14 N4 C15 119.1(6)
C14 N4 Cr1 112.9(4)
C15 N4 Cr1 127.5(5)
N3 C10 C11 109.7(6)
C12 C11 C10 107.9(6)
C11 C12 C13 105.6(6)
N3 C13 C12 110.6(6)
N3 C13 C14 114.2(6)
C12 C13 C14 134.8(7)
N4 C14 C13 118.8(6)
C16 C15 N4 114.5(11)
C16 C15 C16' 29.5(10)
N4 C15 C16' 116.0(9)
C17 C16 C15 120.1(17)
C16 C17 C18 119(2)
C17' C16' C15 111.6(15)
C16' C17' C18' 121(2)
C19 N5 C22 106.4(5)
C19 N5 Cr1 141.3(5)
C22 N5 Cr1 111.6(4)
C23 N6 C24 118.6(8)
C23 N6 C24' 115.9(9)
C24 N6 C24' 36.0(7)
C23 N6 Cr1 113.6(4)
C24 N6 Cr1 124.6(8)
C24' N6 Cr1 126.3(8)
N5 C19 C20 111.1(7)
C21 C20 C19 105.7(6)
C22 C21 C20 107.6(6)
N5 C22 C21 109.1(6)
N5 C22 C23 116.4(6)
C21 C22 C23 134.4(7)
N6 C23 C22 118.2(6)
N6 C24 C25 105.8(10)
C24 C25 C26 106.7(12)
C27 C26 C25 110.2(16)
C25' C24' N6 108.6(13)
C24' C25' C26' 114.8(15)
C27' C26' C25' 104.5(17)

loop_
_geom_bond_atom_site_label_1
_geom_bond_atom_site_label_2
_geom_bond_distance
Cr1 N3 2.006(5)
Cr1 N1 2.007(5)
Cr1 N5 2.028(5)
Cr1 N6 2.055(5)
Cr1 N2 2.069(5)
Cr1 N4 2.070(5)
N1 C1 1.349(8)
N1 C4 1.379(8)
N2 C5 1.301(8)
N2 C6 1.464(7)
C1 C2 1.382(10)
C2 C3 1.361(10)
C3 C4 1.362(9)
C4 C5 1.393(9)
C6 C7 1.502(9)
C7 C8 1.537(10)
C8 C9 1.487(11)
N3 C13 1.369(8)
N3 C10 1.353(8)
N4 C14 1.287(8)
N4 C15 1.474(8)
C10 C11 1.386(9)
C11 C12 1.377(9)
C12 C13 1.387(9)
C13 C14 1.421(9)
C15 C16 1.471(15)
C15 C16' 1.491(14)
C16 C17 1.466(17)
C17 C18 1.505(19)
C16' C17' 1.485(17)
C17' C18' 1.515(19)
N5 C19 1.334(8)
N5 C22 1.384(8)
N6 C23 1.287(8)
N6 C24 1.499(11)
N6 C24' 1.558(14)
C19 C20 1.395(9)
C20 C21 1.383(10)
C21 C22 1.380(9)
C22 C23 1.395(9)
C24 C25 1.510(12)
C25 C26 1.530(13)
C26 C27 1.483(13)
C24' C25' 1.461(15)
C25' C26' 1.563(16)
C26' C27' 1.503(18)

loop_
_geom_torsion_atom_site_label_1
_geom_torsion_atom_site_label_2
_geom_torsion_atom_site_label_3
_geom_torsion_atom_site_label_4
_geom_torsion
N3 Cr1 N1 C1 83.8(7)
N5 Cr1 N1 C1 -92.2(7)
N6 Cr1 N1 C1 -12.2(8)
N2 Cr1 N1 C1 174.5(8)
N4 Cr1 N1 C1 104.1(12)
N3 Cr1 N1 C4 -85.5(4)
N5 Cr1 N1 C4 98.5(4)
N6 Cr1 N1 C4 178.6(4)
N2 Cr1 N1 C4 5.3(4)
N4 Cr1 N1 C4 -65.2(12)
N3 Cr1 N2 C5 84.7(4)
N1 Cr1 N2 C5 -5.0(4)
N5 Cr1 N2 C5 -98.2(4)
N6 Cr1 N2 C5 -55.1(16)
N4 Cr1 N2 C5 164.2(4)
N3 Cr1 N2 C6 -90.8(5)
N1 Cr1 N2 C6 179.6(5)
N5 Cr1 N2 C6 86.3(5)
N6 Cr1 N2 C6 129.5(14)
N4 Cr1 N2 C6 -11.3(5)
C4 N1 C1 C2 -0.7(8)
Cr1 N1 C1 C2 -170.4(6)
N1 C1 C2 C3 -0.3(9)
C1 C2 C3 C4 1.2(9)
C2 C3 C4 N1 -1.7(8)
C2 C3 C4 C5 177.7(7)
C1 N1 C4 C3 1.5(7)
Cr1 N1 C4 C3 174.6(5)
C1 N1 C4 C5 -178.0(6)
Cr1 N1 C4 C5 -4.9(7)
C6 N2 C5 C4 179.5(5)
Cr1 N2 C5 C4 3.9(7)
C3 C4 C5 N2 -178.7(7)
N1 C4 C5 N2 0.6(9)
C5 N2 C6 C7 11.9(9)
Cr1 N2 C6 C7 -173.1(4)
N2 C6 C7 C8 178.3(6)
C6 C7 C8 C9 177.4(7)
N1 Cr1 N3 C13 172.5(4)
N5 Cr1 N3 C13 -55(2)
N6 Cr1 N3 C13 -93.8(4)
N2 Cr1 N3 C13 91.9(4)
N4 Cr1 N3 C13 -3.5(4)
N1 Cr1 N3 C10 -9.0(6)
N5 Cr1 N3 C10 123(2)
N6 Cr1 N3 C10 84.7(6)
N2 Cr1 N3 C10 -89.6(6)
N4 Cr1 N3 C10 175.0(7)
N3 Cr1 N4 C14 2.1(4)
N1 Cr1 N4 C14 -18.5(13)
N5 Cr1 N4 C14 177.9(4)
N6 Cr1 N4 C14 97.9(4)
N2 Cr1 N4 C14 -87.6(4)
N3 Cr1 N4 C15 -169.6(5)
N1 Cr1 N4 C15 169.7(9)
N5 Cr1 N4 C15 6.1(5)
N6 Cr1 N4 C15 -73.8(5)
N2 Cr1 N4 C15 100.7(5)
C13 N3 C10 C11 0.0(7)
Cr1 N3 C10 C11 -178.6(5)
N3 C10 C11 C12 0.3(8)
C10 C11 C12 C13 -0.5(8)
C10 N3 C13 C12 -0.3(7)
Cr1 N3 C13 C12 178.7(4)
C10 N3 C13 C14 -174.6(5)
Cr1 N3 C13 C14 4.4(6)
C11 C12 C13 N3 0.5(8)
C11 C12 C13 C14 173.2(7)
C15 N4 C14 C13 172.2(5)
Cr1 N4 C14 C13 -0.4(7)
N3 C13 C14 N4 -2.7(8)
C12 C13 C14 N4 -175.1(7)
C14 N4 C15 C16 67.8(13)
Cr1 N4 C15 C16 -120.9(11)
C14 N4 C15 C16' 100.5(10)
Cr1 N4 C15 C16' -88.2(10)
N4 C15 C16 C17 170(2)
C16' C15 C16 C17 70(3)
C15 C16 C17 C18 -135(3)
C16 C15 C16' C17' -70(3)
N4 C15 C16' C17' -164.0(17)
C15 C16' C17' C18' 136(3)
N3 Cr1 N5 C19 146(2)
N1 Cr1 N5 C19 -81.5(7)
N6 Cr1 N5 C19 -174.6(7)
N2 Cr1 N5 C19 -0.7(7)
N4 Cr1 N5 C19 95.3(7)
N3 Cr1 N5 C22 -45(2)
N1 Cr1 N5 C22 87.2(4)
N6 Cr1 N5 C22 -5.9(4)
N2 Cr1 N5 C22 168.1(4)
N4 Cr1 N5 C22 -96.0(4)
N3 Cr1 N6 C23 -178.8(6)
N1 Cr1 N6 C23 -88.7(6)
N5 Cr1 N6 C23 4.6(5)
N2 Cr1 N6 C23 -39.3(18)
N4 Cr1 N6 C23 101.6(6)
N3 Cr1 N6 C24 21.6(8)
N1 Cr1 N6 C24 111.7(8)
N5 Cr1 N6 C24 -155.0(8)
N2 Cr1 N6 C24 161.0(14)
N4 Cr1 N6 C24 -58.0(8)
N3 Cr1 N6 C24' -22.9(9)
N1 Cr1 N6 C24' 67.2(9)
N5 Cr1 N6 C24' 160.5(9)
N2 Cr1 N6 C24' 116.6(16)
N4 Cr1 N6 C24' -102.5(9)
C22 N5 C19 C20 0.6(7)
Cr1 N5 C19 C20 169.7(5)
N5 C19 C20 C21 -0.3(8)
C19 C20 C21 C22 -0.2(8)
C19 N5 C22 C21 -0.8(7)
Cr1 N5 C22 C21 -173.5(4)
C19 N5 C22 C23 179.3(6)
Cr1 N5 C22 C23 6.6(7)
C20 C21 C22 N5 0.6(8)
C20 C21 C22 C23 -179.5(8)
C24 N6 C23 C22 158.6(8)
C24' N6 C23 C22 -160.9(9)
Cr1 N6 C23 C22 -2.3(9)
N5 C22 C23 N6 -2.9(10)
C21 C22 C23 N6 177.2(8)
C23 N6 C24 C25 107.8(13)
C24' N6 C24 C25 12.3(17)
Cr1 N6 C24 C25 -93.5(13)
N6 C24 C25 C26 178.3(16)
C24 C25 C26 C27 -163(3)
C23 N6 C24' C25' -112.9(14)
C24 N6 C24' C25' -9.2(15)
Cr1 N6 C24' C25' 91.7(14)
N6 C24' C25' C26' 168.9(15)
C24' C25' C26' C27' 58(3)
